data_4339137
loop_
_publ_author_name
'Fedin, Matvey'
'Veber, Sergey'
'Gromov, Igor'
'Maryunina, Ksenia'
'Fokin, Sergey'
'Romanenko, Galina'
'Sagdeev, Renad'
'Ovcharenko, Victor'
'Bagryanskaya, Elena'

_publ_section_title
;
 Thermally induced spin transitions in nitroxide-copper(II)-nitroxide spin
 triads studied by EPR.
;
_journal_issue 26
_journal_name_full 'Inorganic chemistry'
_journal_page_first 11405
_journal_page_last 11415
_journal_paper_doi 10.1021/ic7014385
_journal_volume 46
_journal_year 2007
_chemical_formula_sum 'C23 H23 Cu F12 N4 O6'
_chemical_formula_weight 742.99
_chemical_name_systematic
; 
 ? 
;
_space_group_IT_number 14
_symmetry_cell_setting monoclinic
_symmetry_space_group_name_Hall '-P 2ybc'
_symmetry_space_group_name_H-M 'P 1 21/c 1'
_atom_sites_solution_hydrogens geom
_atom_sites_solution_primary direct
_atom_sites_solution_secondary difmap
_audit_creation_method SHELXL-97
_cell_angle_alpha 90.00
_cell_angle_beta 126.6370(10)
_cell_angle_gamma 90.00
_cell_formula_units_Z 8
_cell_length_a 30.091(2)
_cell_length_b 9.6322(7)
_cell_length_c 25.5389(18)
_cell_measurement_reflns_used 6923
_cell_measurement_temperature 195(2)
_cell_measurement_theta_max 23.27
_cell_measurement_theta_min 2.27
_cell_volume 5939.8(7)
_computing_cell_refinement 'Bruker SMART'
_computing_data_collection 'Bruker SMART'
_computing_data_reduction 'Bruker SAINT'
_computing_molecular_graphics 'Bruker SHELXTL'
_computing_publication_material 'Bruker SHELXTL'
_computing_structure_refinement 'SHELXL-97 (Sheldrick, 1997)'
_computing_structure_solution 'SHELXS-97 (Sheldrick, 1990)'
_diffrn_ambient_temperature 195(2)
_diffrn_measured_fraction_theta_full 0.996
_diffrn_measured_fraction_theta_max 0.996
_diffrn_measurement_device_type 'CCD area detector'
_diffrn_measurement_method 'phi and omega scans'
_diffrn_radiation_monochromator graphite
_diffrn_radiation_source 'fine-focus sealed tube'
_diffrn_radiation_type MoK\a
_diffrn_radiation_wavelength 0.71073
_diffrn_reflns_av_R_equivalents 0.0704
_diffrn_reflns_av_sigmaI/netI 0.0552
_diffrn_reflns_limit_h_max 33
_diffrn_reflns_limit_h_min -26
_diffrn_reflns_limit_k_max 9
_diffrn_reflns_limit_k_min -10
_diffrn_reflns_limit_l_max 28
_diffrn_reflns_limit_l_min -28
_diffrn_reflns_number 25132
_diffrn_reflns_theta_full 23.29
_diffrn_reflns_theta_max 23.29
_diffrn_reflns_theta_min 1.63
_exptl_absorpt_coefficient_mu 0.855
_exptl_absorpt_correction_type none
_exptl_crystal_density_diffrn 1.662
_exptl_crystal_density_meas 0
_exptl_crystal_density_method 'not measured'
_exptl_crystal_F_000 2992
_refine_diff_density_max 1.012
_refine_diff_density_min -0.558
_refine_diff_density_rms 0.095
_refine_ls_extinction_coef 0.00000(18)
_refine_ls_extinction_expression Fc^*^=kFc[1+0.001xFc^2^\l^3^/sin(2\q)]^-1/4^
_refine_ls_extinction_method SHELXL
_refine_ls_goodness_of_fit_ref 1.013
_refine_ls_hydrogen_treatment mixed
_refine_ls_matrix_type full
_refine_ls_number_parameters 1044
_refine_ls_number_reflns 8541
_refine_ls_number_restraints 0
_refine_ls_restrained_S_all 1.013
_refine_ls_R_factor_all 0.0800
_refine_ls_R_factor_gt 0.0581
_refine_ls_shift/su_max 10.109
_refine_ls_shift/su_mean 0.018
_refine_ls_structure_factor_coef Fsqd
_refine_ls_weighting_details 'calc w=1/[\s^2^(Fo^2^)+(0.1024P)^2^+0.6452P] where P=(Fo^2^+2Fc^2^)/3'
_refine_ls_weighting_scheme calc
_refine_ls_wR_factor_gt 0.1505
_refine_ls_wR_factor_ref 0.1651
_reflns_number_gt 6036
_reflns_number_total 8541
_reflns_threshold_expression >2sigma(I)
_cod_data_source_file ic7014385-file002.cif
_cod_data_source_block pr195
_cod_depositor_comments
;
The following automatic conversions were performed:

'_symmetry_cell_setting' value 'Monoclinic' changed to 'monoclinic'
according to
/usr/data/users/saulius/automatic-downloads/retrospective/ACS/lib/dictionaries/cif_core.dic
dictionary named 'cif_core.dic' version 2.4.2 from 2011-04-26.

Automatic conversion script
Id: cif_fix_values 2281 2013-09-26 08:29:07Z andrius 
;
_cod_original_sg_symbol_H-M P2(1)/c
_cod_database_code 4339137

loop_
_symmetry_equiv_pos_as_xyz
'x, y, z'
'-x, y+1/2, -z+1/2'
'-x, -y, -z'
'x, -y-1/2, z-1/2'

loop_
_atom_site_label
_atom_site_type_symbol
_atom_site_fract_x
_atom_site_fract_y
_atom_site_fract_z
_atom_site_U_iso_or_equiv
_atom_site_adp_type
_atom_site_occupancy
_atom_site_symmetry_multiplicity
_atom_site_calc_flag
_atom_site_refinement_flags
Cu1 Cu 0.0000 0.0000 0.0000 0.0272(2) Uani 1 2 d S
O1 O -0.05807(11) 0.0638(3) -0.08747(12) 0.0285(7) Uani 1 1 d .
C1 C -0.1298(2) 0.1952(5) -0.1728(2) 0.0421(12) Uani 1 1 d .
F1 F -0.16266(16) 0.2980(3) -0.18721(14) 0.0865(13) Uani 1 1 d .
F2 F -0.16110(16) 0.0861(3) -0.20266(14) 0.0819(11) Uani 1 1 d .
F3 F -0.10602(16) 0.2169(5) -0.20086(16) 0.1075(15) Uani 1 1 d .
C2 C -0.08714(18) 0.1699(4) -0.10015(19) 0.0288(10) Uani 1 1 d .
C3 C -0.0844(2) 0.2609(5) -0.0578(2) 0.0372(12) Uani 1 1 d .
H3A H -0.1043(16) 0.326(4) -0.0719(18) 0.021(11) Uiso 1 1 d .
C4 C -0.04577(19) 0.2504(4) 0.0090(2) 0.0300(10) Uani 1 1 d .
C5 C -0.0424(2) 0.3681(5) 0.0511(2) 0.0394(12) Uani 1 1 d .
F4 F -0.09307(13) 0.4116(3) 0.02910(14) 0.0631(9) Uani 1 1 d .
F5 F -0.01698(17) 0.3357(3) 0.11086(14) 0.0893(13) Uani 1 1 d .
F6 F -0.01921(15) 0.4773(3) 0.04602(17) 0.0724(10) Uani 1 1 d .
O2 O -0.01143(12) 0.1560(3) 0.04013(12) 0.0281(7) Uani 1 1 d .
Cu2 Cu 0.251956(19) 0.25459(4) -0.00139(2) 0.0258(2) Uani 1 1 d .
O3 O 0.24188(13) 0.1526(3) -0.08225(14) 0.0427(8) Uani 1 1 d .
C6 C 0.2356(3) -0.0297(7) -0.1457(3) 0.0677(17) Uani 1 1 d .
F7 F 0.2104(2) 0.0502(5) -0.19836(17) 0.1133(15) Uani 1 1 d .
F8 F 0.21655(19) -0.1552(4) -0.16515(18) 0.1002(14) Uani 1 1 d .
F9 F 0.28791(18) -0.0325(5) -0.1212(2) 0.0996(13) Uani 1 1 d .
C7 C 0.22739(19) 0.0301(5) -0.0964(2) 0.0420(12) Uani 1 1 d .
C8 C 0.2068(2) -0.0545(5) -0.0724(2) 0.0469(13) Uani 1 1 d .
H8A H 0.1993(17) -0.148(5) -0.0849(19) 0.034(12) Uiso 1 1 d .
C9 C 0.19907(19) -0.0130(4) -0.0270(2) 0.0400(12) Uani 1 1 d .
C10 C 0.1746(3) -0.1134(5) -0.0059(3) 0.0555(14) Uani 1 1 d .
F10 F 0.1910(2) -0.0953(4) 0.0528(2) 0.131(2) Uani 1 1 d .
F11 F 0.12177(19) -0.0997(4) -0.0399(3) 0.133(2) Uani 1 1 d .
F12 F 0.18392(15) -0.2437(3) -0.01111(18) 0.0729(10) Uani 1 1 d .
O4 O 0.20955(13) 0.1027(3) -0.00007(16) 0.0408(8) Uani 1 1 d .
O5 O 0.29392(12) 0.4065(3) -0.00423(14) 0.0382(7) Uani 1 1 d .
C11 C 0.3280(3) 0.6223(5) 0.0003(3) 0.0548(14) Uani 1 1 d .
F13 F 0.3714(2) 0.5867(4) 0.0104(3) 0.156(3) Uani 1 1 d .
F14 F 0.2937(2) 0.6336(4) -0.0650(2) 0.139(2) Uani 1 1 d .
F15 F 0.32937(18) 0.7511(3) 0.01651(19) 0.0846(12) Uani 1 1 d .
C12 C 0.30455(18) 0.5231(4) 0.0230(2) 0.0354(11) Uani 1 1 d .
C13 C 0.2982(2) 0.5651(5) 0.0692(2) 0.0422(12) Uani 1 1 d .
H13A H 0.3032(16) 0.658(4) 0.0810(18) 0.025(11) Uiso 1 1 d .
C14 C 0.27742(19) 0.4808(5) 0.0933(2) 0.0398(11) Uani 1 1 d .
C15 C 0.2683(3) 0.5455(6) 0.1411(3) 0.0572(14) Uani 1 1 d .
F16 F 0.2873(2) 0.4641(5) 0.19096(18) 0.1176(16) Uani 1 1 d .
F17 F 0.2903(2) 0.6656(4) 0.1628(2) 0.1096(15) Uani 1 1 d .
F18 F 0.21514(16) 0.5601(4) 0.11245(18) 0.0916(12) Uani 1 1 d .
O6 O 0.26428(13) 0.3572(3) 0.08071(15) 0.0433(8) Uani 1 1 d .
Cu3 Cu 0.5000 0.5000 0.0000 0.0284(2) Uani 1 2 d S
O7 O 0.43689(12) 0.5681(3) -0.08590(13) 0.0341(7) Uani 1 1 d .
C16 C 0.3755(3) 0.7225(7) -0.1673(3) 0.0540(14) Uani 1 1 d .
F19 F 0.3604(6) 0.8531(8) -0.1766(5) 0.070(4) Uani 0.50 1 d P
F20 F 0.3954(6) 0.7033(19) -0.1990(6) 0.084(5) Uani 0.50 1 d P
F21 F 0.3317(5) 0.6493(17) -0.1943(7) 0.100(6) Uani 0.50 1 d P
F19A F 0.3312(10) 0.756(6) -0.1817(7) 0.272(19) Uani 0.50 1 d P
F20A F 0.3882(16) 0.828(4) -0.1806(9) 0.34(2) Uani 0.50 1 d P
F21A F 0.3656(14) 0.639(2) -0.2050(7) 0.196(15) Uani 0.50 1 d P
C17 C 0.41845(18) 0.6886(4) -0.0949(2) 0.0334(10) Uani 1 1 d .
C18 C 0.4314(2) 0.7871(5) -0.0493(2) 0.0399(12) Uani 1 1 d .
H18A H 0.4182(17) 0.869(4) -0.0591(19) 0.029(12) Uiso 1 1 d .
C19 C 0.46847(19) 0.7656(4) 0.0166(2) 0.0324(10) Uani 1 1 d .
C20 C 0.4798(3) 0.8841(5) 0.0616(2) 0.0499(14) Uani 1 1 d .
F22 F 0.46031(19) 0.8656(4) 0.0933(2) 0.1062(16) Uani 1 1 d .
F23 F 0.53476(16) 0.8961(3) 0.10863(17) 0.0917(12) Uani 1 1 d .
F24 F 0.46731(17) 1.0046(3) 0.03447(16) 0.0828(12) Uani 1 1 d .
O8 O 0.49536(12) 0.6568(3) 0.04543(13) 0.0318(7) Uani 1 1 d .
O9 O 0.18282(13) 0.3893(3) -0.05020(13) 0.0363(7) Uani 1 1 d .
N1 N 0.13547(16) 0.3643(3) -0.10513(17) 0.0348(9) Uani 1 1 d .
C21 C 0.1199(2) 0.4265(4) -0.1680(2) 0.0365(11) Uani 1 1 d .
C23 C 0.1068(3) 0.5772(5) -0.1655(3) 0.0505(14) Uani 1 1 d .
H23A H 0.071(2) 0.596(5) -0.161(2) 0.059(15) Uiso 1 1 d .
H23B H 0.1001(16) 0.622(4) -0.198(2) 0.023(11) Uiso 1 1 d .
H23C H 0.143(3) 0.604(6) -0.122(3) 0.10(2) Uiso 1 1 d .
C22 C 0.1674(3) 0.4153(7) -0.1725(3) 0.0489(14) Uani 1 1 d .
H22A H 0.1773(19) 0.341(5) -0.170(2) 0.029(15) Uiso 1 1 d .
H22B H 0.198(3) 0.491(7) -0.147(3) 0.10(2) Uiso 1 1 d .
H22C H 0.157(2) 0.447(5) -0.213(3) 0.057(15) Uiso 1 1 d .
C24 C 0.0685(2) 0.3381(4) -0.2170(2) 0.0368(11) Uani 1 1 d .
C25 C 0.0239(3) 0.4115(7) -0.2784(3) 0.0493(14) Uani 1 1 d .
H25A H 0.013(2) 0.488(5) -0.272(2) 0.053(17) Uiso 1 1 d .
H25B H -0.005(2) 0.360(5) -0.303(2) 0.050(16) Uiso 1 1 d .
H25C H 0.039(2) 0.421(5) -0.308(2) 0.060(15) Uiso 1 1 d .
C26 C 0.0824(3) 0.2003(6) -0.2325(3) 0.0479(14) Uani 1 1 d .
H26A H 0.1125(18) 0.162(4) -0.191(2) 0.031(12) Uiso 1 1 d .
H26B H 0.092(2) 0.222(5) -0.258(3) 0.063(17) Uiso 1 1 d .
H26C H 0.052(2) 0.155(5) -0.254(3) 0.051(17) Uiso 1 1 d .
N2 N 0.04992(16) 0.3040(4) -0.17589(16) 0.0348(9) Uani 1 1 d .
O10 O 0.00163(14) 0.2589(3) -0.19963(15) 0.0485(9) Uani 1 1 d .
C27 C 0.09228(19) 0.3077(4) -0.1114(2) 0.0322(10) Uani 1 1 d .
C28 C 0.09069(19) 0.2562(4) -0.0600(2) 0.0295(10) Uani 1 1 d .
C29 C 0.0503(2) 0.1794(4) -0.0634(2) 0.0343(11) Uani 1 1 d .
H29A H 0.0217(15) 0.157(3) -0.0948(17) 0.000(9) Uiso 1 1 d .
N3 N 0.06372(15) 0.1433(4) -0.00689(17) 0.0340(9) Uani 1 1 d .
N4 N 0.11521(15) 0.1969(3) 0.03560(16) 0.0309(8) Uani 1 1 d .
C30 C 0.1471(2) 0.1698(6) 0.1051(2) 0.0394(12) Uani 1 1 d .
H30A H 0.1773(17) 0.202(4) 0.1211(17) 0.010(11) Uiso 1 1 d .
H30B H 0.1504(18) 0.070(5) 0.109(2) 0.039(13) Uiso 1 1 d .
C31 C 0.1255(2) 0.2337(5) 0.1390(2) 0.0446(13) Uani 1 1 d .
H31A H 0.151(2) 0.225(5) 0.185(3) 0.070(16) Uiso 1 1 d .
H31B H 0.0860(17) 0.182(4) 0.1207(18) 0.029(11) Uiso 1 1 d .
C32 C 0.1212(4) 0.3869(6) 0.1319(4) 0.0674(18) Uani 1 1 d .
H32A H 0.1093(18) 0.422(4) 0.155(2) 0.043(13) Uiso 1 1 d .
H32B H 0.101(2) 0.418(6) 0.087(3) 0.09(2) Uiso 1 1 d .
H32C H 0.158(2) 0.420(5) 0.152(2) 0.061(17) Uiso 1 1 d .
C33 C 0.1318(2) 0.2649(4) 0.0052(2) 0.0311(10) Uani 1 1 d .
H33A H 0.162(2) 0.309(5) 0.027(2) 0.050(16) Uiso 1 1 d .
O11 O 0.32023(13) 0.1176(3) 0.05141(14) 0.0381(8) Uani 1 1 d .
N5 N 0.36563(16) 0.1467(4) 0.10784(16) 0.0360(9) Uani 1 1 d .
C34 C 0.3792(2) 0.0837(4) 0.1694(2) 0.0418(12) Uani 1 1 d .
C35 C 0.3947(3) -0.0653(6) 0.1684(3) 0.0546(16) Uani 1 1 d .
H35A H 0.429(2) -0.078(4) 0.167(2) 0.048(14) Uiso 1 1 d .
H35B H 0.359(3) -0.094(6) 0.123(3) 0.082(19) Uiso 1 1 d .
H35C H 0.402(2) -0.105(5) 0.199(2) 0.040(15) Uiso 1 1 d .
C36 C 0.3295(3) 0.0895(7) 0.1703(3) 0.0526(15) Uani 1 1 d .
H36A H 0.318(2) 0.181(5) 0.169(2) 0.054(15) Uiso 1 1 d .
H36B H 0.3372(18) 0.062(5) 0.205(2) 0.033(13) Uiso 1 1 d .
H36C H 0.299(4) 0.014(9) 0.136(4) 0.17(4) Uiso 1 1 d .
C37 C 0.4285(2) 0.1749(4) 0.2199(2) 0.0401(12) Uani 1 1 d .
C38 C 0.4118(3) 0.3113(6) 0.2334(3) 0.0522(15) Uani 1 1 d .
H38A H 0.3825(19) 0.357(4) 0.191(2) 0.039(12) Uiso 1 1 d .
H38B H 0.443(2) 0.366(5) 0.256(2) 0.052(16) Uiso 1 1 d .
H38C H 0.402(2) 0.304(5) 0.257(2) 0.048(16) Uiso 1 1 d .
C39 C 0.4732(3) 0.1036(7) 0.2821(3) 0.0565(16) Uani 1 1 d .
H39A H 0.485(2) 0.024(5) 0.273(2) 0.053(16) Uiso 1 1 d .
H39B H 0.459(3) 0.091(6) 0.303(3) 0.09(2) Uiso 1 1 d .
H39C H 0.501(2) 0.154(5) 0.307(3) 0.048(17) Uiso 1 1 d .
N6 N 0.44977(17) 0.2135(4) 0.18157(17) 0.0408(10) Uani 1 1 d .
O12 O 0.49757(15) 0.2615(3) 0.20749(15) 0.0530(9) Uani 1 1 d .
C40 C 0.40948(19) 0.2060(4) 0.11712(19) 0.0332(10) Uani 1 1 d .
C41 C 0.41389(19) 0.2521(4) 0.0672(2) 0.0310(10) Uani 1 1 d .
C42 C 0.45467(19) 0.3331(4) 0.0725(2) 0.0325(10) Uani 1 1 d .
H42A H 0.4858(18) 0.367(4) 0.110(2) 0.035(12) Uiso 1 1 d .
N7 N 0.44495(15) 0.3525(4) 0.01596(16) 0.0341(9) Uani 1 1 d .
N8 N 0.39683(15) 0.2833(4) -0.02727(16) 0.0318(8) Uani 1 1 d .
C43 C 0.3718(2) 0.2779(6) -0.0973(2) 0.0421(12) Uani 1 1 d .
H43A H 0.4007(19) 0.322(4) -0.102(2) 0.050(13) Uiso 1 1 d .
H43B H 0.369(2) 0.179(6) -0.112(3) 0.076(18) Uiso 1 1 d .
C44 C 0.3173(3) 0.3480(9) -0.1376(3) 0.0655(19) Uani 1 1 d .
H44A H 0.326(2) 0.452(6) -0.123(3) 0.070(18) Uiso 1 1 d .
H44B H 0.296(2) 0.313(6) -0.134(3) 0.061(19) Uiso 1 1 d .
C45 C 0.2890(4) 0.3296(13) -0.2100(3) 0.088(3) Uani 1 1 d .
H45A H 0.260(3) 0.392(9) -0.232(4) 0.12(3) Uiso 1 1 d .
H45B H 0.292(3) 0.247(6) -0.219(3) 0.09(3) Uiso 1 1 d .
H45C H 0.314(2) 0.355(5) -0.222(2) 0.068(17) Uiso 1 1 d .
C46 C 0.3777(2) 0.2234(5) 0.0019(2) 0.0334(10) Uani 1 1 d .
H46A H 0.347(2) 0.169(4) -0.020(2) 0.044(14) Uiso 1 1 d .

loop_
_atom_site_aniso_label
_atom_site_aniso_U_11
_atom_site_aniso_U_22
_atom_site_aniso_U_33
_atom_site_aniso_U_23
_atom_site_aniso_U_13
_atom_site_aniso_U_12
Cu1 0.0362(5) 0.0224(4) 0.0257(4) 0.0007(3) 0.0199(4) 0.0058(3)
O1 0.0370(18) 0.0237(15) 0.0244(14) 0.0015(12) 0.0181(14) 0.0065(13)
C1 0.063(4) 0.033(3) 0.033(3) 0.003(2) 0.029(3) 0.009(3)
F1 0.102(3) 0.070(2) 0.0358(16) 0.0042(15) 0.0135(18) 0.051(2)
F2 0.094(3) 0.059(2) 0.0375(17) -0.0024(15) 0.0096(18) -0.0029(19)
F3 0.083(3) 0.197(4) 0.0428(19) 0.042(2) 0.038(2) 0.020(3)
C2 0.039(3) 0.023(2) 0.026(2) 0.0029(18) 0.020(2) 0.000(2)
C3 0.053(3) 0.026(3) 0.032(3) 0.009(2) 0.025(3) 0.017(2)
C4 0.042(3) 0.022(2) 0.034(2) 0.0031(18) 0.027(2) 0.004(2)
C5 0.050(3) 0.033(3) 0.037(3) 0.008(2) 0.027(3) 0.018(2)
F4 0.063(2) 0.0524(18) 0.079(2) -0.0186(15) 0.0451(19) 0.0071(15)
F5 0.152(4) 0.067(2) 0.0372(17) 0.0063(15) 0.050(2) 0.052(2)
F6 0.100(3) 0.0455(18) 0.101(3) -0.0329(17) 0.076(2) -0.0286(18)
O2 0.0366(18) 0.0229(15) 0.0282(15) 0.0012(12) 0.0212(15) 0.0055(13)
Cu2 0.0281(3) 0.0244(3) 0.0245(3) -0.00207(19) 0.0155(3) -0.0035(2)
O3 0.0368(19) 0.0384(19) 0.0429(18) 0.0087(15) 0.0184(16) 0.0008(15)
C6 0.083(5) 0.070(4) 0.052(4) -0.010(3) 0.041(4) -0.021(4)
F7 0.156(4) 0.126(3) 0.055(2) 0.017(2) 0.062(3) 0.010(3)
F8 0.144(4) 0.088(3) 0.086(3) -0.045(2) 0.078(3) -0.045(3)
F9 0.094(3) 0.128(3) 0.106(3) -0.042(3) 0.076(3) -0.018(3)
C7 0.033(3) 0.039(3) 0.035(3) 0.003(2) 0.010(2) -0.002(2)
C8 0.054(3) 0.029(3) 0.053(3) -0.006(2) 0.030(3) -0.003(2)
C9 0.034(3) 0.028(3) 0.054(3) 0.001(2) 0.024(3) -0.002(2)
C10 0.061(4) 0.032(3) 0.080(4) -0.003(3) 0.045(4) -0.005(3)
F10 0.237(6) 0.089(3) 0.128(4) -0.039(3) 0.143(4) -0.083(3)
F11 0.096(3) 0.079(3) 0.262(6) 0.064(3) 0.127(4) 0.018(2)
F12 0.095(3) 0.0331(17) 0.116(3) 0.0058(16) 0.077(3) 0.0007(16)
O4 0.040(2) 0.0248(17) 0.066(2) -0.0029(15) 0.0364(18) -0.0022(14)
O5 0.0359(19) 0.0306(17) 0.0505(19) -0.0022(14) 0.0271(17) 0.0009(14)
C11 0.068(4) 0.031(3) 0.071(4) 0.001(3) 0.045(4) -0.005(3)
F13 0.140(4) 0.076(3) 0.353(8) 0.087(4) 0.202(6) 0.043(3)
F14 0.222(6) 0.103(3) 0.108(4) -0.008(3) 0.108(4) -0.069(4)
F15 0.137(4) 0.0365(19) 0.126(3) -0.0079(17) 0.103(3) -0.0187(18)
C12 0.026(3) 0.027(2) 0.046(3) -0.002(2) 0.017(2) -0.003(2)
C13 0.046(3) 0.030(3) 0.054(3) -0.007(2) 0.031(3) -0.007(2)
C14 0.026(3) 0.044(3) 0.036(3) 0.002(2) 0.011(2) -0.002(2)
C15 0.063(4) 0.066(4) 0.048(3) -0.003(3) 0.035(3) -0.014(3)
F16 0.158(4) 0.141(4) 0.065(2) 0.033(2) 0.073(3) 0.036(3)
F17 0.156(4) 0.109(3) 0.114(3) -0.067(3) 0.107(3) -0.067(3)
F18 0.074(3) 0.128(3) 0.089(3) -0.021(2) 0.058(2) -0.001(2)
O6 0.0356(19) 0.0380(19) 0.0443(19) 0.0108(15) 0.0174(16) 0.0021(15)
Cu3 0.0333(5) 0.0249(4) 0.0277(4) 0.0011(3) 0.0187(4) 0.0039(3)
O7 0.0340(18) 0.0344(18) 0.0301(16) -0.0003(13) 0.0171(15) 0.0011(14)
C16 0.058(4) 0.050(4) 0.041(3) 0.016(3) 0.022(3) 0.013(3)
F19 0.105(10) 0.024(4) 0.034(4) 0.009(3) 0.016(6) 0.047(5)
F20 0.095(9) 0.144(14) 0.027(6) 0.023(7) 0.044(7) 0.062(9)
F21 0.050(7) 0.100(10) 0.072(9) 0.033(8) -0.006(5) -0.029(7)
F19A 0.127(17) 0.55(5) 0.049(7) 0.00(2) 0.003(9) 0.19(3)
F20A 0.33(3) 0.32(3) 0.078(12) 0.105(19) -0.034(14) -0.18(3)
F21A 0.26(3) 0.114(15) 0.036(6) -0.029(8) -0.003(15) 0.083(17)
C17 0.035(3) 0.029(3) 0.036(2) 0.005(2) 0.021(2) 0.005(2)
C18 0.055(3) 0.027(3) 0.038(3) 0.008(2) 0.028(3) 0.015(2)
C19 0.042(3) 0.029(2) 0.038(3) 0.003(2) 0.031(2) 0.005(2)
C20 0.072(4) 0.038(3) 0.041(3) 0.003(2) 0.034(3) 0.012(3)
F22 0.187(5) 0.090(3) 0.130(3) -0.050(2) 0.142(4) -0.044(3)
F23 0.087(3) 0.071(2) 0.083(2) -0.0329(19) 0.033(2) 0.002(2)
F24 0.146(4) 0.0349(17) 0.070(2) -0.0023(15) 0.065(2) 0.0165(19)
O8 0.0398(18) 0.0260(16) 0.0346(16) 0.0009(13) 0.0250(15) 0.0027(14)
O9 0.046(2) 0.0340(16) 0.0291(17) -0.0060(13) 0.0226(17) -0.0107(15)
N1 0.046(3) 0.031(2) 0.031(2) -0.0035(16) 0.025(2) -0.0091(18)
C21 0.049(3) 0.036(3) 0.031(2) 0.003(2) 0.028(2) -0.004(2)
C23 0.077(5) 0.034(3) 0.046(3) 0.003(2) 0.040(4) -0.008(3)
C22 0.064(4) 0.051(4) 0.045(3) 0.011(3) 0.040(3) 0.001(3)
C24 0.049(3) 0.034(2) 0.029(2) 0.0004(19) 0.024(2) 0.000(2)
C25 0.058(4) 0.046(3) 0.034(3) 0.002(3) 0.022(3) 0.000(3)
C26 0.063(4) 0.044(3) 0.039(3) -0.006(3) 0.032(3) -0.004(3)
N2 0.044(2) 0.032(2) 0.031(2) -0.0057(16) 0.024(2) -0.0087(18)
O10 0.046(2) 0.056(2) 0.0386(18) -0.0048(15) 0.0225(18) -0.0120(17)
C27 0.041(3) 0.027(2) 0.031(2) -0.0070(18) 0.023(2) -0.009(2)
C28 0.041(3) 0.023(2) 0.031(2) -0.0033(17) 0.025(2) -0.002(2)
C29 0.031(3) 0.034(3) 0.032(3) -0.010(2) 0.016(3) -0.011(2)
N3 0.042(2) 0.038(2) 0.032(2) -0.0037(16) 0.028(2) -0.0062(18)
N4 0.036(2) 0.0321(19) 0.032(2) -0.0013(16) 0.0240(19) -0.0041(17)
C30 0.043(3) 0.046(3) 0.029(3) 0.000(2) 0.021(3) -0.010(3)
C31 0.056(4) 0.045(3) 0.031(3) -0.003(2) 0.026(3) -0.002(3)
C32 0.099(6) 0.054(4) 0.074(5) -0.004(3) 0.065(5) -0.008(4)
C33 0.039(3) 0.026(2) 0.038(3) -0.004(2) 0.028(3) -0.004(2)
O11 0.048(2) 0.0405(17) 0.0307(17) -0.0089(13) 0.0257(17) -0.0123(15)
N5 0.048(3) 0.036(2) 0.028(2) -0.0038(16) 0.025(2) -0.0092(19)
C34 0.067(4) 0.036(3) 0.033(3) 0.002(2) 0.036(3) -0.003(2)
C35 0.087(5) 0.040(3) 0.052(4) 0.003(3) 0.050(4) -0.006(3)
C36 0.080(5) 0.055(4) 0.045(3) 0.011(3) 0.049(4) 0.002(3)
C37 0.060(3) 0.036(3) 0.029(2) 0.001(2) 0.029(3) 0.001(2)
C38 0.076(5) 0.045(3) 0.042(3) -0.008(3) 0.038(4) -0.004(3)
C39 0.081(5) 0.052(4) 0.034(3) 0.003(3) 0.033(4) 0.000(4)
N6 0.048(3) 0.037(2) 0.028(2) -0.0051(17) 0.018(2) -0.005(2)
O12 0.048(2) 0.061(2) 0.0352(18) 0.0000(16) 0.0167(18) -0.0118(18)
C40 0.043(3) 0.032(2) 0.028(2) -0.0043(19) 0.023(2) -0.004(2)
C41 0.037(3) 0.028(2) 0.030(2) -0.0019(18) 0.021(2) 0.000(2)
C42 0.031(3) 0.039(3) 0.025(2) -0.005(2) 0.015(2) -0.004(2)
N7 0.029(2) 0.042(2) 0.030(2) -0.0033(16) 0.0160(18) -0.0042(17)
N8 0.029(2) 0.040(2) 0.0288(19) -0.0006(16) 0.0184(18) -0.0009(18)
C43 0.049(3) 0.057(3) 0.027(2) -0.005(2) 0.026(3) -0.009(3)
C44 0.051(4) 0.108(6) 0.038(3) 0.005(3) 0.027(3) -0.011(4)
C45 0.077(6) 0.143(9) 0.033(3) 0.010(5) 0.028(4) -0.003(6)
C46 0.034(3) 0.037(3) 0.033(3) -0.004(2) 0.022(2) -0.007(2)

loop_
_atom_type_symbol
_atom_type_description
_atom_type_scat_dispersion_real
_atom_type_scat_dispersion_imag
_atom_type_scat_source
C C 0.0033 0.0016 'International Tables Vol C Tables 4.2.6.8 and 6.1.1.4'
H H 0.0000 0.0000 'International Tables Vol C Tables 4.2.6.8 and 6.1.1.4'
N N 0.0061 0.0033 'International Tables Vol C Tables 4.2.6.8 and 6.1.1.4'
O O 0.0106 0.0060 'International Tables Vol C Tables 4.2.6.8 and 6.1.1.4'
F F 0.0171 0.0103 'International Tables Vol C Tables 4.2.6.8 and 6.1.1.4'
Cu Cu 0.3201 1.2651 'International Tables Vol C Tables 4.2.6.8 and 6.1.1.4'

loop_
_geom_angle_atom_site_label_1
_geom_angle_atom_site_label_2
_geom_angle_atom_site_label_3
_geom_angle
_geom_angle_site_symmetry_1
_geom_angle_site_symmetry_3
O1 Cu1 O1 180.0(3) . 3
O1 Cu1 O2 87.66(10) . 3
O1 Cu1 O2 92.34(10) 3 3
O1 Cu1 O2 92.34(10) . .
O1 Cu1 O2 87.66(10) 3 .
O2 Cu1 O2 180.00(14) 3 .
O1 Cu1 N3 86.83(12) . .
O1 Cu1 N3 93.17(12) 3 .
O2 Cu1 N3 90.31(11) 3 .
O2 Cu1 N3 89.69(11) . .
O1 Cu1 N3 93.17(12) . 3
O1 Cu1 N3 86.83(12) 3 3
O2 Cu1 N3 89.69(11) 3 3
O2 Cu1 N3 90.31(11) . 3
N3 Cu1 N3 180.00(13) . 3
C2 O1 Cu1 124.4(2) . .
F1 C1 F3 107.6(4) . .
F1 C1 F2 106.7(5) . .
F3 C1 F2 104.5(4) . .
F1 C1 C2 114.6(4) . .
F3 C1 C2 111.0(4) . .
F2 C1 C2 111.8(4) . .
O1 C2 C3 128.3(4) . .
O1 C2 C1 113.4(3) . .
C3 C2 C1 118.4(4) . .
C2 C3 C4 122.9(4) . .
O2 C4 C3 127.5(4) . .
O2 C4 C5 114.4(4) . .
C3 C4 C5 118.0(4) . .
F5 C5 F6 109.9(4) . .
F5 C5 F4 107.4(4) . .
F6 C5 F4 104.3(4) . .
F5 C5 C4 113.8(4) . .
F6 C5 C4 110.0(4) . .
F4 C5 C4 110.9(4) . .
C4 O2 Cu1 124.4(2) . .
O4 Cu2 O5 179.07(11) . .
O4 Cu2 O9 92.68(12) . .
O5 Cu2 O9 87.09(11) . .
O4 Cu2 O11 85.29(12) . .
O5 Cu2 O11 94.99(12) . .
O9 Cu2 O11 176.72(9) . .
O4 Cu2 O3 87.43(12) . .
O5 Cu2 O3 91.73(12) . .
O9 Cu2 O3 100.94(11) . .
O11 Cu2 O3 81.56(11) . .
O4 Cu2 O6 93.56(12) . .
O5 Cu2 O6 87.30(12) . .
O9 Cu2 O6 80.12(11) . .
O11 Cu2 O6 97.41(11) . .
O3 Cu2 O6 178.52(11) . .
C7 O3 Cu2 122.9(3) . .
F9 C6 F8 107.2(6) . .
F9 C6 F7 107.2(5) . .
F8 C6 F7 107.2(5) . .
F9 C6 C7 110.8(5) . .
F8 C6 C7 114.3(5) . .
F7 C6 C7 109.8(5) . .
O3 C7 C8 127.8(5) . .
O3 C7 C6 113.4(4) . .
C8 C7 C6 118.8(5) . .
C9 C8 C7 123.7(5) . .
O4 C9 C8 127.8(4) . .
O4 C9 C10 113.2(4) . .
C8 C9 C10 119.0(4) . .
F11 C10 F10 103.5(6) . .
F11 C10 F12 106.4(5) . .
F10 C10 F12 107.1(5) . .
F11 C10 C9 111.5(5) . .
F10 C10 C9 114.0(5) . .
F12 C10 C9 113.7(5) . .
C9 O4 Cu2 127.7(3) . .
C12 O5 Cu2 127.0(3) . .
F13 C11 F15 112.0(5) . .
F13 C11 F14 102.4(6) . .
F15 C11 F14 99.9(5) . .
F13 C11 C12 115.6(5) . .
F15 C11 C12 114.8(5) . .
F14 C11 C12 110.1(5) . .
O5 C12 C13 128.4(4) . .
O5 C12 C11 112.3(4) . .
C13 C12 C11 119.2(4) . .
C12 C13 C14 123.3(4) . .
O6 C14 C13 127.8(5) . .
O6 C14 C15 114.7(4) . .
C13 C14 C15 117.5(4) . .
F17 C15 F16 108.0(5) . .
F17 C15 F18 106.6(5) . .
F16 C15 F18 106.8(5) . .
F17 C15 C14 114.8(4) . .
F16 C15 C14 110.5(5) . .
F18 C15 C14 109.7(4) . .
C14 O6 Cu2 122.8(3) . .
O8 Cu3 O8 180.00(15) 3_665 .
O8 Cu3 O7 87.67(11) 3_665 .
O8 Cu3 O7 92.33(11) . .
O8 Cu3 O7 92.33(11) 3_665 3_665
O8 Cu3 O7 87.67(11) . 3_665
O7 Cu3 O7 180.0(4) . 3_665
O8 Cu3 N7 93.18(11) 3_665 3_665
O8 Cu3 N7 86.82(11) . 3_665
O7 Cu3 N7 85.29(12) . 3_665
O7 Cu3 N7 94.71(12) 3_665 3_665
O8 Cu3 N7 86.82(11) 3_665 .
O8 Cu3 N7 93.18(11) . .
O7 Cu3 N7 94.71(12) . .
O7 Cu3 N7 85.29(12) 3_665 .
N7 Cu3 N7 180.00(13) 3_665 .
C17 O7 Cu3 122.9(3) . .
F21A C16 F20 49.6(18) . .
F21A C16 F21 59.5(16) . .
F20 C16 F21 107.6(10) . .
F21A C16 F19 129.1(10) . .
F20 C16 F19 105.5(10) . .
F21 C16 F19 107.4(10) . .
F21A C16 F19A 104.3(16) . .
F20 C16 F19A 134.7(12) . .
F21 C16 F19A 51.7(19) . .
F19 C16 F19A 59(2) . .
F21A C16 F20A 108.7(17) . .
F20 C16 F20A 66(3) . .
F21 C16 F20A 135.6(14) . .
F19 C16 F20A 43(3) . .
F19A C16 F20A 99.7(19) . .
F21A C16 C17 118.2(9) . .
F20 C16 C17 110.9(7) . .
F21 C16 C17 113.0(7) . .
F19 C16 C17 112.1(6) . .
F19A C16 C17 114.3(11) . .
F20A C16 C17 109.9(10) . .
C16 F19 F19A 56.0(10) . .
C16 F19 F20A 62.3(17) . .
F19A F19 F20A 114.9(19) . .
F21A F20 F20A 106.4(19) . .
F21A F20 C16 58.8(12) . .
F20A F20 C16 54.5(13) . .
F19A F21 F21A 108(2) . .
F19A F21 C16 60.3(15) . .
F21A F21 C16 55.0(9) . .
F21 F19A F19 128(3) . .
F21 F19A C16 68.0(14) . .
F19 F19A C16 65(2) . .
F20 F20A F19 127(2) . .
F20 F20A C16 59.5(18) . .
F19 F20A C16 74(2) . .
F20 F21A C16 71.7(15) . .
F20 F21A F21 134(2) . .
C16 F21A F21 65.5(14) . .
O7 C17 C18 128.3(4) . .
O7 C17 C16 112.6(4) . .
C18 C17 C16 119.1(4) . .
C17 C18 C19 123.4(4) . .
O8 C19 C18 127.8(4) . .
O8 C19 C20 114.2(4) . .
C18 C19 C20 118.0(4) . .
F22 C20 F24 111.9(5) . .
F22 C20 F23 103.5(4) . .
F24 C20 F23 102.2(5) . .
F22 C20 C19 113.6(4) . .
F24 C20 C19 114.3(4) . .
F23 C20 C19 110.1(4) . .
C19 O8 Cu3 122.9(3) . .
N1 O9 Cu2 125.8(2) . .
O9 N1 C27 125.0(3) . .
O9 N1 C21 121.6(3) . .
C27 N1 C21 112.1(4) . .
N1 C21 C22 110.4(4) . .
N1 C21 C23 105.0(3) . .
C22 C21 C23 110.8(4) . .
N1 C21 C24 99.8(3) . .
C22 C21 C24 115.9(4) . .
C23 C21 C24 113.8(4) . .
N2 C24 C25 111.1(4) . .
N2 C24 C26 105.6(4) . .
C25 C24 C26 110.9(4) . .
N2 C24 C21 99.5(3) . .
C25 C24 C21 115.3(4) . .
C26 C24 C21 113.5(4) . .
O10 N2 C27 124.6(4) . .
O10 N2 C24 122.8(3) . .
C27 N2 C24 111.9(4) . .
N1 C27 N2 107.6(4) . .
N1 C27 C28 126.7(4) . .
N2 C27 C28 125.7(4) . .
C33 C28 C29 103.5(4) . .
C33 C28 C27 126.7(4) . .
C29 C28 C27 129.7(4) . .
N3 C29 C28 113.4(4) . .
C29 N3 N4 103.8(3) . .
C29 N3 Cu1 119.6(3) . .
N4 N3 Cu1 136.5(2) . .
C33 N4 N3 111.8(3) . .
C33 N4 C30 127.0(4) . .
N3 N4 C30 121.1(4) . .
N4 C30 C31 115.8(4) . .
C32 C31 C30 112.0(5) . .
N4 C33 C28 107.6(4) . .
N5 O11 Cu2 123.6(2) . .
O11 N5 C40 124.8(3) . .
O11 N5 C34 121.9(3) . .
C40 N5 C34 111.7(4) . .
N5 C34 C36 110.4(4) . .
N5 C34 C35 105.0(4) . .
C36 C34 C35 110.7(4) . .
N5 C34 C37 99.8(3) . .
C36 C34 C37 115.9(4) . .
C35 C34 C37 113.8(5) . .
N6 C37 C39 110.1(5) . .
N6 C37 C38 105.2(4) . .
C39 C37 C38 111.3(4) . .
N6 C37 C34 99.8(3) . .
C39 C37 C34 115.7(4) . .
C38 C37 C34 113.6(5) . .
O12 N6 C40 125.2(4) . .
O12 N6 C37 123.1(3) . .
C40 N6 C37 111.2(4) . .
N5 C40 N6 108.5(4) . .
N5 C40 C41 126.0(4) . .
N6 C40 C41 125.5(4) . .
C46 C41 C42 104.3(4) . .
C46 C41 C40 126.4(4) . .
C42 C41 C40 129.3(4) . .
N7 C42 C41 111.8(4) . .
C42 N7 N8 104.8(3) . .
C42 N7 Cu3 123.5(3) . .
N8 N7 Cu3 131.4(2) . .
C46 N8 N7 111.6(3) . .
C46 N8 C43 126.3(4) . .
N7 N8 C43 122.0(4) . .
N8 C43 C44 112.4(4) . .
C43 C44 C45 112.2(7) . .
N8 C46 C41 107.5(4) . .

loop_
_geom_bond_atom_site_label_1
_geom_bond_atom_site_label_2
_geom_bond_distance
_geom_bond_site_symmetry_2
Cu1 O1 1.940(3) .
Cu1 O1 1.940(3) 3
Cu1 O2 1.962(2) 3
Cu1 O2 1.962(2) .
Cu1 N3 2.453(3) .
Cu1 N3 2.453(3) 3
O1 C2 1.255(5) .
C1 F1 1.288(5) .
C1 F3 1.296(6) .
C1 F2 1.310(6) .
C1 C2 1.520(6) .
C2 C3 1.357(6) .
C3 C4 1.381(6) .
C4 O2 1.243(5) .
C4 C5 1.523(6) .
C5 F5 1.272(5) .
C5 F6 1.311(5) .
C5 F4 1.339(5) .
Cu2 O4 1.955(3) .
Cu2 O5 1.962(3) .
Cu2 O9 2.114(3) .
Cu2 O11 2.115(3) .
Cu2 O3 2.139(3) .
Cu2 O6 2.141(3) .
O3 C7 1.235(5) .
C6 F9 1.302(7) .
C6 F8 1.303(6) .
C6 F7 1.326(7) .
C6 C7 1.533(8) .
C7 C8 1.371(7) .
C8 C9 1.370(7) .
C9 O4 1.248(5) .
C9 C10 1.498(7) .
C10 F11 1.286(7) .
C10 F10 1.279(7) .
C10 F12 1.310(5) .
O5 C12 1.258(5) .
C11 F13 1.219(6) .
C11 F15 1.301(6) .
C11 F14 1.345(7) .
C11 C12 1.494(7) .
C12 C13 1.366(6) .
C13 C14 1.373(7) .
C14 O6 1.235(5) .
C14 C15 1.534(7) .
C15 F17 1.282(6) .
C15 F16 1.301(6) .
C15 F18 1.311(6) .
Cu3 O8 1.959(3) 3_665
Cu3 O8 1.959(3) .
Cu3 O7 1.969(3) .
Cu3 O7 1.969(3) 3_665
Cu3 N7 2.395(3) 3_665
Cu3 N7 2.395(3) .
O7 C17 1.247(5) .
C16 F21A 1.149(14) .
C16 F20 1.275(11) .
C16 F21 1.276(12) .
C16 F19 1.310(10) .
C16 F19A 1.196(18) .
C16 F20A 1.204(19) .
C16 C17 1.530(7) .
F19 F19A 1.24(5) .
F19 F20A 0.93(6) .
F20 F21A 1.02(3) .
F20 F20A 1.35(5) .
F21 F19A 1.08(3) .
F21 F21A 1.21(3) .
C17 C18 1.367(6) .
C18 C19 1.371(6) .
C19 O8 1.259(5) .
C19 C20 1.508(6) .
C20 F22 1.264(6) .
C20 F24 1.288(5) .
C20 F23 1.348(6) .
O9 N1 1.292(4) .
N1 C27 1.327(5) .
N1 C21 1.502(5) .
C21 C22 1.505(7) .
C21 C23 1.516(7) .
C21 C24 1.541(6) .
C24 N2 1.493(5) .
C24 C25 1.499(7) .
C24 C26 1.512(7) .
N2 O10 1.271(5) .
N2 C27 1.353(5) .
C27 C28 1.431(6) .
C28 C33 1.361(6) .
C28 C29 1.381(6) .
C29 N3 1.293(6) .
N3 N4 1.356(5) .
N4 C33 1.321(5) .
N4 C30 1.451(5) .
C30 C31 1.493(7) .
C31 C32 1.482(7) .
O11 N5 1.293(4) .
N5 C40 1.323(6) .
N5 C34 1.497(5) .
C34 C36 1.511(8) .
C34 C35 1.514(7) .
C34 C37 1.534(7) .
C37 N6 1.500(6) .
C37 C39 1.502(7) .
C37 C38 1.519(7) .
N6 O12 1.259(5) .
N6 C40 1.343(5) .
C40 C41 1.430(6) .
C41 C46 1.369(6) .
C41 C42 1.391(6) .
C42 N7 1.304(5) .
N7 N8 1.361(5) .
N8 C46 1.316(5) .
N8 C43 1.469(5) .
C43 C44 1.479(8) .
C44 C45 1.516(8) .
